data_7247736
loop_
_publ_author_name
'Baraboshkin, Nikita M.'
'Zelenov, Victor P.'
'Fedyanin, Ivan V.'

_publ_section_title
;
 What are the prospects of [1,2,5]oxadiazolo[3,4-c]cinnoline 5-oxides,
 1,5-dioxides and their nitro derivatives as high-energy-density
 materials? Synthesis, experimental and predicted crystal structures, and
 calculated explosive properties
;
_journal_issue 48
_journal_name_full CrystEngComm
_journal_page_first 6719
_journal_page_last 6739
_journal_paper_doi 10.1039/D3CE00964E
_journal_volume 25
_journal_year 2023
_chemical_formula_moiety 'C8 H3 N5 O4'
_chemical_formula_sum 'C8 H3 N5 O4'
_chemical_formula_weight 233.15
_space_group_crystal_system orthorhombic
_space_group_IT_number 61
_space_group_name_Hall '-P 2ac 2ab'
_space_group_name_H-M_alt 'P b c a'
_atom_sites_solution_hydrogens difmap
_atom_sites_solution_primary dual
_atom_sites_solution_secondary difmap
_audit_creation_date 2023-06-11
_audit_creation_method
;
Olex2 1.5
(compiled 2023.03.06 svn.rbb2c1857 for OlexSys, GUI svn.r6748)
;
_audit_update_record
;
2023-08-15 deposited with the CCDC.	2023-11-14 downloaded from the CCDC.
;
_cell_angle_alpha 90
_cell_angle_beta 90
_cell_angle_gamma 90
_cell_formula_units_Z 8
_cell_length_a 8.6598(2)
_cell_length_b 12.7026(3)
_cell_length_c 15.5750(4)
_cell_measurement_reflns_used 7039
_cell_measurement_temperature 100.0(4)
_cell_measurement_theta_max 77.3860
_cell_measurement_theta_min 2.7580
_cell_volume 1713.28(7)
_computing_cell_refinement 'CrysAlisPro 1.171.42.53a (Rigaku OD, 2022)'
_computing_data_collection 'CrysAlisPro 1.171.42.53a (Rigaku OD, 2022)'
_computing_data_reduction 'CrysAlisPro 1.171.42.53a (Rigaku OD, 2022)'
_computing_molecular_graphics 'Olex2 1.5 (Dolomanov et al., 2009)'
_computing_publication_material 'Olex2 1.5 (Dolomanov et al., 2009)'
_computing_structure_refinement 'SHELXL 2018/3 (Sheldrick, 2015)'
_computing_structure_solution 'SHELXT 2014/5 (Sheldrick, 2014)'
_diffrn_ambient_environment N~2~
_diffrn_ambient_temperature 100.0(4)
_diffrn_detector 'Hybrid Pixel Array Detector'
_diffrn_detector_area_resol_mean 10.0000
_diffrn_detector_type HyPix
_diffrn_measured_fraction_theta_full 1.000
_diffrn_measured_fraction_theta_max 0.998
_diffrn_measurement_details
;
List of Runs (angles in degrees, time in seconds):

  # Type    Start    End  Width  t~exp~   \w     \q     \k     \f   Frames
#--------------------------------------------------------------------------
  1  \w   -121.00 -53.00   0.50    1.50    --  -48.70 -36.00-102.00  136
  2  \w    -97.00 -53.00   0.50    1.50    --  -48.70-154.00-121.00   88
  3  \w    -65.00 -15.00   0.50    1.50    --  -48.70  86.00-129.00  100
  4  \w    133.00 159.00   0.50    6.00    --  107.75  36.00  53.00   52
  5  \w    105.00 130.00   0.50    6.00    --  107.75  86.00-129.00   50
  6  \w     49.00  98.00   0.50    6.00    --  107.75 -86.00 112.00   98
  7  \w     61.00 106.00   0.50    6.00    --  107.75-121.00  36.00   90
  8  \w     35.00  93.00   0.50    1.50    --   48.70-125.00 -60.00  116
  9  \w     42.00  68.00   0.50    6.00    --  107.75 -61.00 150.00   52
 10  \w     36.00  69.00   0.50    6.00    --  107.75 -61.00-120.00   66
 11  \w    100.00 127.00   0.50    6.00    --  107.75 125.00 150.00   54
 12  \w    146.00 172.00   0.50    6.00    --  107.75 125.00 150.00   52
 13  \w     37.00  80.00   0.50    6.00    --  107.75 -77.00-180.00   86
 14  \w     40.00  65.00   0.50    6.00    --  107.75 -61.00 -90.00   50
 15  \w     98.00 132.00   0.50    6.00    --  107.75  45.00 150.00   68
 16  \w    143.00 178.00   0.50    6.00    --  107.75  45.00 150.00   70
 17  \w     70.00 100.00   0.50    6.00    --  107.75 -95.00  30.00   60
 18  \w     87.00 122.00   0.50    6.00    --  107.75  77.00  60.00   70
 19  \w    144.00 175.00   0.50    6.00    --  107.75  77.00  60.00   62
 20  \w     57.00  83.00   0.50    6.00    --  107.75 -77.00 120.00   52
 21  \w     44.00  70.00   0.50    6.00    --  107.75 -77.00  90.00   52
 22  \w     36.00  61.00   0.50    6.00    --  107.75 -61.00 -30.00   50
 23  \w     40.00  65.00   0.50    6.00    --  107.75-125.00   0.00   50
 24  \w     62.00  88.00   0.50    6.00    --  107.75 -77.00 150.00   52
 25  \w     72.00 102.00   0.50    6.00    --  107.75 -95.00 -90.00   60
 26  \w     99.00 150.00   0.50    6.00    --  107.75  45.00  30.00  102
 27  \w     36.00  61.00   0.50    6.00    --  107.75 -95.00  30.00   50
;
_diffrn_measurement_device 'four-circle diffractometer'
_diffrn_measurement_device_type 'XtaLAB Synergy, Dualflex, HyPix'
_diffrn_measurement_method '\w scans'
_diffrn_orient_matrix_type 'CrysAlisPro convention (1999,Acta A55,543-557)'
_diffrn_orient_matrix_UB_11 -0.0753862000
_diffrn_orient_matrix_UB_12 0.1070162000
_diffrn_orient_matrix_UB_13 0.0201907000
_diffrn_orient_matrix_UB_21 0.0341470000
_diffrn_orient_matrix_UB_22 -0.0162046000
_diffrn_orient_matrix_UB_23 0.0961463000
_diffrn_orient_matrix_UB_31 0.1574432000
_diffrn_orient_matrix_UB_32 0.0547864000
_diffrn_orient_matrix_UB_33 -0.0114003000
_diffrn_radiation_monochromator mirror
_diffrn_radiation_probe x-ray
_diffrn_radiation_type 'Cu K\a'
_diffrn_radiation_wavelength 1.54184
_diffrn_reflns_av_R_equivalents 0.0636
_diffrn_reflns_av_unetI/netI 0.0346
_diffrn_reflns_Laue_measured_fraction_full 1.000
_diffrn_reflns_Laue_measured_fraction_max 0.998
_diffrn_reflns_limit_h_max 10
_diffrn_reflns_limit_h_min -9
_diffrn_reflns_limit_k_max 16
_diffrn_reflns_limit_k_min -16
_diffrn_reflns_limit_l_max 19
_diffrn_reflns_limit_l_min -19
_diffrn_reflns_number 10416
_diffrn_reflns_point_group_measured_fraction_full 1.000
_diffrn_reflns_point_group_measured_fraction_max 0.998
_diffrn_reflns_theta_full 67.684
_diffrn_reflns_theta_max 77.670
_diffrn_reflns_theta_min 5.681
_diffrn_source 'micro-focus sealed X-ray tube'
_diffrn_source_type 'PhotonJet (Cu) X-ray Source'
_exptl_absorpt_coefficient_mu 1.308
_exptl_absorpt_correction_T_max 1.00000
_exptl_absorpt_correction_T_min 0.71733
_exptl_absorpt_correction_type multi-scan
_exptl_absorpt_process_details
;
CrysAlisPro 1.171.42.53a (Rigaku Oxford Diffraction, 2022)
Empirical absorption correction using spherical harmonics,
implemented in SCALE3 ABSPACK scaling algorithm.
;
_exptl_crystal_colour 'clear light colourless'
_exptl_crystal_density_diffrn 1.808
_exptl_crystal_density_method 'not measured'
_exptl_crystal_description block
_exptl_crystal_F_000 944
_exptl_crystal_size_max 0.26
_exptl_crystal_size_mid 0.11
_exptl_crystal_size_min 0.11
_refine_diff_density_max 0.485
_refine_diff_density_min -0.318
_refine_diff_density_rms 0.098
_refine_ls_extinction_coef 0.0042(6)
_refine_ls_extinction_expression Fc^*^=kFc[1+0.001xFc^2^\l^3^/sin(2\q)]^-1/4^
_refine_ls_extinction_method 'SHELXL-2018/3 (Sheldrick 2018)'
_refine_ls_goodness_of_fit_ref 1.059
_refine_ls_hydrogen_treatment refall
_refine_ls_matrix_type full
_refine_ls_number_parameters 167
_refine_ls_number_reflns 1824
_refine_ls_number_restraints 0
_refine_ls_restrained_S_all 1.059
_refine_ls_R_factor_all 0.0464
_refine_ls_R_factor_gt 0.0439
_refine_ls_shift/su_max 0.000
_refine_ls_shift/su_mean 0.000
_refine_ls_structure_factor_coef Fsqd
_refine_ls_weighting_details 'w=1/[\s^2^(Fo^2^)+(0.0858P)^2^+0.6883P] where P=(Fo^2^+2Fc^2^)/3'
_refine_ls_weighting_scheme calc
_refine_ls_wR_factor_gt 0.1219
_refine_ls_wR_factor_ref 0.1247
_reflns_Friedel_coverage 0.000
_reflns_number_gt 1680
_reflns_number_total 1824
_reflns_threshold_expression 'I > 2\s(I)'
_cod_data_source_file d3ce00964e2.cif
_cod_data_source_block z461201
_cod_depositor_comments 'Adding full bibliography for 7247734--7247739.cif.'
_cod_database_code 7247736
_shelx_shelxl_version_number 2018/3
_chemical_oxdiff_formula 'C8 H3 N5 O4'
_chemical_oxdiff_usercomment Z461201
_shelx_space_group_comment
;
The symmetry employed for this shelxl refinement is uniquely defined
by the following loop, which should always be used as a source of
symmetry information in preference to the above space-group names.
They are only intended as comments.
;
_shelx_estimated_absorpt_t_max 0.869
_shelx_estimated_absorpt_t_min 0.727
_olex2_refinement_description
;
;
_olex2_submission_special_instructions 'No special instructions were received'
_oxdiff_exptl_absorpt_empirical_details
;
Empirical correction (ABSPACK) includes:
- Absorption correction using spherical harmonics
- Frame scaling
;
_oxdiff_exptl_absorpt_empirical_full_max 2.773
_oxdiff_exptl_absorpt_empirical_full_min 0.327

loop_
_space_group_symop_operation_xyz
'x, y, z'
'-x+1/2, -y, z+1/2'
'-x, y+1/2, -z+1/2'
'x+1/2, -y+1/2, -z'
'-x, -y, -z'
'x-1/2, y, -z-1/2'
'x, -y-1/2, z-1/2'
'-x-1/2, y-1/2, z'

loop_
_atom_site_label
_atom_site_type_symbol
_atom_site_fract_x
_atom_site_fract_y
_atom_site_fract_z
_atom_site_U_iso_or_equiv
_atom_site_adp_type
_atom_site_occupancy
_atom_site_site_symmetry_order
_atom_site_calc_flag
_atom_site_refinement_flags_posn
_atom_site_refinement_flags_adp
_atom_site_refinement_flags_occupancy
_atom_site_disorder_assembly
_atom_site_disorder_group
O1 O 0.43278(13) 0.21109(9) 0.68702(7) 0.0202(3) Uani 1 1 d . . . . .
O2 O 0.89140(12) 0.51197(9) 0.66691(7) 0.0199(3) Uani 1 1 d . . . . .
O3 O 0.49707(13) 0.20447(8) 0.42780(7) 0.0201(3) Uani 1 1 d . . . . .
O4 O 0.35807(12) 0.33176(9) 0.37531(7) 0.0206(3) Uani 1 1 d . . . . .
N1 N 0.44527(15) 0.23989(10) 0.60133(8) 0.0176(3) Uani 1 1 d . . . . .
N2 N 0.53675(15) 0.26412(10) 0.73834(8) 0.0195(3) Uani 1 1 d . . . . .
N3 N 0.72531(14) 0.39366(10) 0.71128(8) 0.0179(3) Uani 1 1 d . . . . .
N4 N 0.78471(14) 0.44971(10) 0.64949(8) 0.0153(3) Uani 1 1 d . . . . .
N5 N 0.47046(14) 0.29776(10) 0.41421(8) 0.0147(3) Uani 1 1 d . . . . .
C1 C 0.61138(17) 0.32573(12) 0.68499(9) 0.0161(3) Uani 1 1 d . . . . .
C2 C 0.73581(15) 0.44497(11) 0.55950(9) 0.0140(3) Uani 1 1 d . . . . .
C3 C 0.80497(17) 0.51499(11) 0.50234(10) 0.0160(3) Uani 1 1 d . . . . .
H3 H 0.880(3) 0.5634(19) 0.5225(15) 0.029(5) Uiso 1 1 d . . . . .
C4 C 0.76135(16) 0.51357(11) 0.41712(10) 0.0165(3) Uani 1 1 d . . . . .
H4 H 0.806(2) 0.5627(18) 0.3741(15) 0.025(5) Uiso 1 1 d . . . . .
C5 C 0.64914(16) 0.44294(11) 0.38764(9) 0.0156(3) Uani 1 1 d . . . . .
H5 H 0.622(2) 0.4417(17) 0.3278(14) 0.023(5) Uiso 1 1 d . . . . .
C6 C 0.58393(15) 0.37424(11) 0.44571(9) 0.0139(3) Uani 1 1 d . . . . .
C7 C 0.62310(16) 0.37275(11) 0.53293(9) 0.0138(3) Uani 1 1 d . . . . .
C8 C 0.55576(16) 0.31000(11) 0.60051(9) 0.0150(3) Uani 1 1 d . . . . .

loop_
_atom_site_aniso_label
_atom_site_aniso_U_11
_atom_site_aniso_U_22
_atom_site_aniso_U_33
_atom_site_aniso_U_23
_atom_site_aniso_U_13
_atom_site_aniso_U_12
O1 0.0256(6) 0.0193(6) 0.0156(5) 0.0022(4) 0.0033(4) -0.0045(4)
O2 0.0179(5) 0.0205(6) 0.0213(6) -0.0044(4) -0.0040(4) -0.0036(4)
O3 0.0290(6) 0.0113(6) 0.0200(6) 0.0005(4) -0.0020(4) -0.0027(4)
O4 0.0154(5) 0.0224(6) 0.0240(6) -0.0073(4) -0.0043(4) 0.0037(4)
N1 0.0220(6) 0.0158(6) 0.0150(6) 0.0017(5) 0.0032(5) -0.0012(5)
N2 0.0226(6) 0.0202(6) 0.0158(7) 0.0001(5) 0.0017(5) 0.0003(5)
N3 0.0210(6) 0.0186(6) 0.0141(6) -0.0009(5) 0.0003(5) 0.0014(5)
N4 0.0149(6) 0.0149(6) 0.0161(6) -0.0028(4) -0.0001(4) 0.0011(4)
N5 0.0151(6) 0.0154(6) 0.0137(6) -0.0023(4) 0.0016(4) -0.0010(4)
C1 0.0176(7) 0.0150(7) 0.0158(7) -0.0014(5) 0.0020(5) 0.0034(5)
C2 0.0130(6) 0.0139(7) 0.0150(7) -0.0018(5) -0.0001(5) 0.0029(5)
C3 0.0141(6) 0.0131(7) 0.0206(7) -0.0006(5) 0.0018(5) 0.0005(5)
C4 0.0163(7) 0.0139(7) 0.0193(7) 0.0010(5) 0.0021(5) 0.0000(5)
C5 0.0178(7) 0.0135(6) 0.0154(7) 0.0010(5) 0.0009(5) 0.0021(5)
C6 0.0136(6) 0.0122(7) 0.0159(7) -0.0018(5) -0.0008(5) 0.0009(5)
C7 0.0137(6) 0.0119(6) 0.0159(7) 0.0001(5) 0.0014(5) 0.0028(5)
C8 0.0163(7) 0.0129(7) 0.0157(7) -0.0002(5) 0.0012(5) 0.0023(5)

loop_
_atom_type_symbol
_atom_type_description
_atom_type_scat_dispersion_real
_atom_type_scat_dispersion_imag
_atom_type_scat_source
C C 0.0181 0.0091 'International Tables Vol C Tables 4.2.6.8 and 6.1.1.4'
H H 0.0000 0.0000 'International Tables Vol C Tables 4.2.6.8 and 6.1.1.4'
N N 0.0311 0.0180 'International Tables Vol C Tables 4.2.6.8 and 6.1.1.4'
O O 0.0492 0.0322 'International Tables Vol C Tables 4.2.6.8 and 6.1.1.4'

loop_
_exptl_crystal_face_index_h
_exptl_crystal_face_index_k
_exptl_crystal_face_index_l
_exptl_crystal_face_perp_dist
1 1 -1 0.0565
0 -1 1 0.1113
0 1 -1 0.0297
1 -1 1 0.0741
-1 1 0 0.0460
1 -1 0 0.0646
0 0 -1 0.0191
0 0 1 0.0881
1 0 1 0.0658
0 1 1 0.0517
-1 -1 0 0.1771

loop_
_geom_angle_atom_site_label_1
_geom_angle_atom_site_label_2
_geom_angle_atom_site_label_3
_geom_angle
_geom_angle_site_symmetry_1
_geom_angle_site_symmetry_3
_geom_angle_publ_flag
N2 O1 N1 112.18(10) . . ?
C8 N1 O1 104.24(11) . . ?
C1 N2 O1 104.23(12) . . ?
N4 N3 C1 114.00(12) . . ?
O2 N4 N3 118.60(12) . . ?
O2 N4 C2 116.66(12) . . ?
N3 N4 C2 124.74(12) . . ?
O3 N5 C6 117.18(12) . . ?
O4 N5 O3 125.15(12) . . ?
O4 N5 C6 117.66(12) . . ?
N2 C1 N3 122.68(13) . . ?
N2 C1 C8 109.69(13) . . ?
N3 C1 C8 127.62(13) . . ?
C3 C2 N4 117.43(13) . . ?
C3 C2 C7 121.88(13) . . ?
C7 C2 N4 120.69(13) . . ?
C2 C3 H3 119.8(14) . . ?
C4 C3 C2 119.24(13) . . ?
C4 C3 H3 121.0(14) . . ?
C3 C4 H4 122.1(13) . . ?
C3 C4 C5 120.91(14) . . ?
C5 C4 H4 116.9(13) . . ?
C4 C5 H5 119.8(13) . . ?
C6 C5 C4 118.36(13) . . ?
C6 C5 H5 121.8(13) . . ?
C5 C6 N5 118.33(13) . . ?
C5 C6 C7 123.10(13) . . ?
C7 C6 N5 118.55(12) . . ?
C2 C7 C8 115.30(13) . . ?
C6 C7 C2 116.49(13) . . ?
C6 C7 C8 128.11(13) . . ?
N1 C8 C1 109.65(13) . . ?
N1 C8 C7 132.77(13) . . ?
C1 C8 C7 117.55(13) . . ?

loop_
_geom_bond_atom_site_label_1
_geom_bond_atom_site_label_2
_geom_bond_distance
_geom_bond_site_symmetry_2
_geom_bond_publ_flag
O1 N1 1.3880(16) . ?
O1 N2 1.3796(17) . ?
O2 N4 1.2461(16) . ?
O3 N5 1.2256(17) . ?
O4 N5 1.2251(17) . ?
N1 C8 1.307(2) . ?
N2 C1 1.312(2) . ?
N3 N4 1.3029(18) . ?
N3 C1 1.373(2) . ?
N4 C2 1.4654(17) . ?
N5 C6 1.4664(18) . ?
C1 C8 1.415(2) . ?
C2 C3 1.394(2) . ?
C2 C7 1.402(2) . ?
C3 H3 0.95(2) . ?
C3 C4 1.380(2) . ?
C4 H4 0.99(2) . ?
C4 C5 1.400(2) . ?
C5 H5 0.96(2) . ?
C5 C6 1.378(2) . ?
C6 C7 1.4002(19) . ?
C7 C8 1.4433(19) . ?

loop_
_geom_torsion_atom_site_label_1
_geom_torsion_atom_site_label_2
_geom_torsion_atom_site_label_3
_geom_torsion_atom_site_label_4
_geom_torsion
_geom_torsion_site_symmetry_1
_geom_torsion_site_symmetry_2
_geom_torsion_site_symmetry_3
_geom_torsion_site_symmetry_4
_geom_torsion_publ_flag
O1 N1 C8 C1 -0.45(15) . . . . ?
O1 N1 C8 C7 -178.17(15) . . . . ?
O1 N2 C1 N3 179.09(12) . . . . ?
O1 N2 C1 C8 -0.89(15) . . . . ?
O2 N4 C2 C3 -4.18(18) . . . . ?
O2 N4 C2 C7 176.15(12) . . . . ?
O3 N5 C6 C5 123.47(14) . . . . ?
O3 N5 C6 C7 -55.33(17) . . . . ?
O4 N5 C6 C5 -55.41(17) . . . . ?
O4 N5 C6 C7 125.79(14) . . . . ?
N1 O1 N2 C1 0.63(15) . . . . ?
N2 O1 N1 C8 -0.10(15) . . . . ?
N2 C1 C8 N1 0.89(17) . . . . ?
N2 C1 C8 C7 179.01(12) . . . . ?
N3 N4 C2 C3 176.15(13) . . . . ?
N3 N4 C2 C7 -3.5(2) . . . . ?
N3 C1 C8 N1 -179.08(14) . . . . ?
N3 C1 C8 C7 -1.0(2) . . . . ?
N4 N3 C1 N2 -178.98(13) . . . . ?
N4 N3 C1 C8 1.0(2) . . . . ?
N4 C2 C3 C4 -179.54(12) . . . . ?
N4 C2 C7 C6 179.93(11) . . . . ?
N4 C2 C7 C8 3.27(19) . . . . ?
N5 C6 C7 C2 177.94(11) . . . . ?
N5 C6 C7 C8 -5.9(2) . . . . ?
C1 N3 N4 O2 -178.43(12) . . . . ?
C1 N3 N4 C2 1.24(19) . . . . ?
C2 C3 C4 C5 0.0(2) . . . . ?
C2 C7 C8 N1 176.32(15) . . . . ?
C2 C7 C8 C1 -1.26(19) . . . . ?
C3 C2 C7 C6 0.3(2) . . . . ?
C3 C2 C7 C8 -176.39(12) . . . . ?
C3 C4 C5 C6 -0.4(2) . . . . ?
C4 C5 C6 N5 -177.85(12) . . . . ?
C4 C5 C6 C7 0.9(2) . . . . ?
C5 C6 C7 C2 -0.8(2) . . . . ?
C5 C6 C7 C8 175.37(13) . . . . ?
C6 C7 C8 N1 0.1(3) . . . . ?
C6 C7 C8 C1 -177.47(13) . . . . ?
C7 C2 C3 C4 0.1(2) . . . . ?

loop_
_exptl_oxdiff_crystal_face_indexfrac_h
_exptl_oxdiff_crystal_face_indexfrac_k
_exptl_oxdiff_crystal_face_indexfrac_l
_exptl_oxdiff_crystal_face_x
_exptl_oxdiff_crystal_face_y
_exptl_oxdiff_crystal_face_z
0.9992 0.9990 -1.0000 0.0114 -0.0782 0.2235
0.0003 -0.9995 0.9996 -0.0868 0.1123 -0.0661
-0.0003 0.9995 -0.9996 0.0868 -0.1123 0.0661
0.9998 -1.0000 0.9992 -0.1622 0.1464 0.0912
-0.9995 1.0002 0.0006 0.1824 -0.0503 -0.1026
0.9995 -1.0002 -0.0006 -0.1824 0.0503 0.1026
-0.0003 -0.0002 -0.9998 -0.0202 -0.0961 0.0113
0.0003 0.0002 0.9998 0.0202 0.0961 -0.0113
0.9997 -0.0003 0.9994 -0.0552 0.1302 0.1460
0.0002 0.9999 1.0000 0.1272 0.0800 0.0434
-0.9995 -0.9992 0.0002 -0.0316 -0.0179 -0.2121
